data_4120731
loop_
_publ_author_name
'Gyeongshin Choi'
'Hayato Tsurugi'
'Kazushi Mashima'

_publ_section_title
;
 Hemilabile N-Xylyl-N'-methylperimidine Carbene Iridium Complexes as
 Catalysts for C-H Activation and Dehydrogenative Silylation: Dual Role of
 N-Xylyl Moiety for ortho-C-H Bond Activation and Reductive Bond Cleavage
;
_journal_name_full 'Journal of the American Chemical Society'
_journal_page_first 13149
_journal_page_last 13161
_journal_paper_doi 10.1021/ja406519u
_journal_volume 135
_journal_year 2013
_chemical_formula_moiety 'C37 H32 Ir N3 O2'
_chemical_formula_sum 'C37 H32 Ir N3 O2'
_chemical_formula_weight 742.88
_chemical_name_common 7d
_chemical_name_systematic
; 
 ? 
;
_space_group_IT_number 14
_symmetry_cell_setting monoclinic
_symmetry_Int_Tables_number 14
_symmetry_space_group_name_Hall '-P 2ybc'
_symmetry_space_group_name_H-M 'P 1 21/c 1'
_atom_sites_solution_hydrogens geom
_atom_sites_solution_primary direct
_atom_sites_solution_secondary difmap
_audit_creation_method SHELXL-97
_cell_angle_alpha 90.00
_cell_angle_beta 94.453(7)
_cell_angle_gamma 90.00
_cell_formula_units_Z 4
_cell_length_a 20.748(15)
_cell_length_b 10.052(7)
_cell_length_c 14.587(10)
_cell_measurement_reflns_used 5695
_cell_measurement_temperature 113(2)
_cell_measurement_theta_max 27.33
_cell_measurement_theta_min 3.04
_cell_volume 3033(4)
_computing_cell_refinement CrystalClear
_computing_data_collection 'CrystalClear (Rigaku Inc., 2007)'
_computing_data_reduction CrystalClear
_computing_molecular_graphics 'CrystalStructure 4.0'
_computing_publication_material 'CrystalStructure 4.0 (Rigaku, 2010)'
_computing_structure_refinement 'SHELXL-97 (Sheldrick, 1997)'
_computing_structure_solution 'SHELXS-97 (Sheldrick, 1990)'
_diffrn_ambient_temperature 113(2)
_diffrn_detector_area_resol_mean 7.314
_diffrn_measured_fraction_theta_full 0.986
_diffrn_measured_fraction_theta_max 0.986
_diffrn_measurement_device_type 'Rigaku Mercury70'
_diffrn_measurement_method \w
_diffrn_radiation_monochromator graphite
_diffrn_radiation_source 'fine-focus sealed tube'
_diffrn_radiation_type MoK\a
_diffrn_radiation_wavelength 0.71075
_diffrn_reflns_av_R_equivalents 0.1358
_diffrn_reflns_av_sigmaI/netI 0.1282
_diffrn_reflns_limit_h_max 26
_diffrn_reflns_limit_h_min -26
_diffrn_reflns_limit_k_max 12
_diffrn_reflns_limit_k_min -12
_diffrn_reflns_limit_l_max 18
_diffrn_reflns_limit_l_min -17
_diffrn_reflns_number 28016
_diffrn_reflns_theta_full 27.41
_diffrn_reflns_theta_max 27.41
_diffrn_reflns_theta_min 3.04
_exptl_absorpt_coefficient_mu 4.440
_exptl_absorpt_correction_T_max 0.915
_exptl_absorpt_correction_T_min 0.852
_exptl_absorpt_correction_type multi-scan
_exptl_absorpt_process_details 'REQAB (Rigaku, 1998)'
_exptl_crystal_colour red
_exptl_crystal_density_diffrn 1.627
_exptl_crystal_description chip
_exptl_crystal_F_000 1472
_exptl_crystal_size_max 0.14
_exptl_crystal_size_mid 0.03
_exptl_crystal_size_min 0.02
_refine_diff_density_max 5.300
_refine_diff_density_min -2.386
_refine_diff_density_rms 0.282
_refine_ls_extinction_method none
_refine_ls_goodness_of_fit_ref 1.263
_refine_ls_hydrogen_treatment mixed
_refine_ls_matrix_type full
_refine_ls_number_parameters 392
_refine_ls_number_reflns 6799
_refine_ls_number_restraints 0
_refine_ls_restrained_S_all 1.263
_refine_ls_R_factor_all 0.1573
_refine_ls_R_factor_gt 0.1343
_refine_ls_shift/su_max 0.000
_refine_ls_shift/su_mean 0.000
_refine_ls_structure_factor_coef Fsqd
_refine_ls_weighting_details 'calc w=1/[\s^2^(Fo^2^)+(0.0682P)^2^+71.0296P] where P=(Fo^2^+2Fc^2^)/3'
_refine_ls_weighting_scheme calc
_refine_ls_wR_factor_gt 0.2643
_refine_ls_wR_factor_ref 0.2806
_reflns_number_gt 5612
_reflns_number_total 6892
_reflns_threshold_expression >2sigma(I)
_cod_data_source_file ja406519u_si_001_11.cif
_cod_data_source_block 7d
_cod_database_code 4120731

loop_
_symmetry_equiv_pos_as_xyz
'x, y, z'
'-x, y+1/2, -z+1/2'
'-x, -y, -z'
'x, -y-1/2, z-1/2'

loop_
_atom_site_label
_atom_site_type_symbol
_atom_site_fract_x
_atom_site_fract_y
_atom_site_fract_z
_atom_site_U_iso_or_equiv
_atom_site_adp_type
_atom_site_occupancy
_atom_site_symmetry_multiplicity
_atom_site_calc_flag
_atom_site_refinement_flags
Ir1 Ir 0.30461(3) 0.43639(6) 0.33856(5) 0.0312(2) Uani 1 1 d .
O1 O 0.3505(5) 0.4365(11) 0.2045(7) 0.030(2) Uani 1 1 d .
O2 O 0.3030(5) 0.6187(12) 0.2516(8) 0.034(3) Uani 1 1 d .
N1 N 0.1978(7) 0.3218(13) 0.2145(10) 0.034(3) Uani 1 1 d .
N2 N 0.1683(6) 0.4759(13) 0.3189(10) 0.031(3) Uani 1 1 d .
N3 N 0.4034(6) 0.4671(14) 0.3881(9) 0.030(3) Uani 1 1 d .
C1 C 0.2152(9) 0.4011(17) 0.2847(11) 0.035(4) Uani 1 1 d .
C2 C 0.2461(9) 0.2263(16) 0.1780(12) 0.038(4) Uani 1 1 d .
H2A H 0.2316 0.1346 0.1863 0.046 Uiso 1 1 calc R
H2B H 0.2884 0.2389 0.2116 0.046 Uiso 1 1 calc R
H2C H 0.2497 0.2434 0.1124 0.046 Uiso 1 1 calc R
C3 C 0.1357(8) 0.3134(17) 0.1695(12) 0.034(4) Uani 1 1 d .
C4 C 0.1171(8) 0.2185(18) 0.1023(12) 0.038(4) Uani 1 1 d .
H4 H 0.1456 0.1483 0.0891 0.045 Uiso 1 1 calc R
C5 C 0.0548(9) 0.2283(19) 0.0539(13) 0.044(5) Uani 1 1 d .
H5 H 0.0421 0.1643 0.0081 0.053 Uiso 1 1 calc R
C6 C 0.0123(7) 0.3307(17) 0.0728(13) 0.039(4) Uani 1 1 d .
H6 H -0.0285 0.3373 0.0387 0.047 Uiso 1 1 calc R
C7 C 0.0298(8) 0.4254(17) 0.1432(12) 0.036(4) Uani 1 1 d .
C8 C -0.0109(9) 0.529(2) 0.1661(13) 0.047(5) Uani 1 1 d .
H8 H -0.0529 0.5363 0.1355 0.056 Uiso 1 1 calc R
C9 C 0.0087(9) 0.620(2) 0.2312(13) 0.045(5) Uani 1 1 d .
H9 H -0.0187 0.6932 0.2417 0.054 Uiso 1 1 calc R
C10 C 0.0678(8) 0.6092(17) 0.2833(11) 0.033(4) Uani 1 1 d .
H10 H 0.0805 0.6742 0.3284 0.039 Uiso 1 1 calc R
C11 C 0.1080(7) 0.5010(17) 0.2679(12) 0.032(4) Uani 1 1 d .
C12 C 0.0912(7) 0.4118(16) 0.1954(12) 0.030(4) Uani 1 1 d .
C13 C 0.1877(9) 0.5261(17) 0.4114(12) 0.035(4) Uani 1 1 d .
C14 C 0.2522(7) 0.5016(17) 0.4402(11) 0.030(4) Uani 1 1 d .
C15 C 0.2727(8) 0.5376(14) 0.5336(12) 0.029(4) Uani 1 1 d .
C16 C 0.2278(9) 0.5966(15) 0.5885(12) 0.032(4) Uani 1 1 d .
H16 H 0.2423 0.6260 0.6485 0.039 Uiso 1 1 calc R
C17 C 0.1621(9) 0.6139(18) 0.5577(12) 0.040(4) Uani 1 1 d .
C18 C 0.1414(8) 0.5748(15) 0.4699(11) 0.027(3) Uani 1 1 d .
H18 H 0.0970 0.5804 0.4488 0.033 Uiso 1 1 calc R
C19 C 0.3257(8) 0.2569(19) 0.3927(11) 0.037(4) Uani 1 1 d .
C20 C 0.3906(8) 0.244(2) 0.4228(13) 0.044(5) Uani 1 1 d .
H20 H 0.4078 0.1625 0.4462 0.053 Uiso 1 1 calc R
C21 C 0.4294(8) 0.3566(17) 0.4173(10) 0.032(4) Uani 1 1 d .
H21 H 0.4745 0.3520 0.4348 0.038 Uiso 1 1 calc R
C22 C 0.3339(8) 0.5597(16) 0.1912(12) 0.033(4) Uani 1 1 d .
C23 C 0.3556(10) 0.627(2) 0.1079(14) 0.054(6) Uani 1 1 d .
H23A H 0.3799 0.7075 0.1262 0.065 Uiso 1 1 calc R
H23B H 0.3178 0.6511 0.0667 0.065 Uiso 1 1 calc R
H23C H 0.3833 0.5666 0.0758 0.065 Uiso 1 1 calc R
C24 C 0.2813(8) 0.1426(14) 0.3981(11) 0.028(3) Uani 1 1 d .
C25 C 0.2209(7) 0.1579(15) 0.4370(10) 0.027(3) Uani 1 1 d .
H25 H 0.2071 0.2429 0.4563 0.033 Uiso 1 1 calc R
C26 C 0.1828(9) 0.048(2) 0.4463(14) 0.049(5) Uani 1 1 d .
H26 H 0.1433 0.0572 0.4745 0.059 Uiso 1 1 calc R
C27 C 0.2000(8) -0.0788(17) 0.4156(12) 0.036(4) Uani 1 1 d .
H27 H 0.1737 -0.1541 0.4252 0.043 Uiso 1 1 calc R
C28 C 0.2567(10) -0.0915(18) 0.3706(13) 0.045(5) Uani 1 1 d .
H28 H 0.2670 -0.1744 0.3441 0.054 Uiso 1 1 calc R
C29 C 0.2967(7) 0.0117(16) 0.3645(12) 0.031(4) Uani 1 1 d .
H29 H 0.3364 -0.0011 0.3373 0.038 Uiso 1 1 calc R
C30 C 0.4418(7) 0.5825(18) 0.3737(12) 0.034(4) Uani 1 1 d .
C31 C 0.5028(9) 0.581(2) 0.3408(12) 0.046(5) Uani 1 1 d .
H31 H 0.5226 0.4978 0.3294 0.056 Uiso 1 1 calc R
C32 C 0.5350(8) 0.696(2) 0.3244(13) 0.046(5) Uani 1 1 d .
H32 H 0.5740 0.6948 0.2943 0.055 Uiso 1 1 calc R
C33 C 0.5094(10) 0.815(2) 0.3527(14) 0.052(5) Uani 1 1 d .
H33 H 0.5324 0.8959 0.3451 0.062 Uiso 1 1 calc R
C34 C 0.4504(9) 0.819(2) 0.3922(13) 0.045(5) Uani 1 1 d .
H34 H 0.4344 0.9011 0.4133 0.054 Uiso 1 1 calc R
C35 C 0.4150(8) 0.7045(19) 0.4008(12) 0.039(4) Uani 1 1 d .
H35 H 0.3737 0.7073 0.4244 0.046 Uiso 1 1 calc R
C36 C 0.3395(8) 0.5055(18) 0.5748(12) 0.038(4) Uani 1 1 d .
H36A H 0.3415 0.5196 0.6415 0.045 Uiso 1 1 calc R
H36B H 0.3709 0.5635 0.5479 0.045 Uiso 1 1 calc R
H36C H 0.3495 0.4124 0.5621 0.045 Uiso 1 1 calc R
C37 C 0.1166(10) 0.673(2) 0.6240(14) 0.052(5) Uani 1 1 d .
H37A H 0.0816 0.6094 0.6327 0.062 Uiso 1 1 calc R
H37B H 0.0983 0.7559 0.5987 0.062 Uiso 1 1 calc R
H37C H 0.1405 0.6903 0.6833 0.062 Uiso 1 1 calc R

loop_
_atom_site_aniso_label
_atom_site_aniso_U_11
_atom_site_aniso_U_22
_atom_site_aniso_U_33
_atom_site_aniso_U_23
_atom_site_aniso_U_13
_atom_site_aniso_U_12
Ir1 0.0313(4) 0.0304(4) 0.0321(4) -0.0005(3) 0.0029(3) 0.0020(3)
O1 0.023(5) 0.044(7) 0.023(6) 0.008(5) 0.008(4) 0.005(5)
O2 0.027(6) 0.043(7) 0.031(6) 0.000(5) 0.008(5) 0.005(5)
N1 0.043(8) 0.022(7) 0.037(8) -0.005(6) -0.006(6) 0.004(6)
N2 0.027(7) 0.029(7) 0.038(8) -0.011(6) 0.004(6) 0.007(5)
N3 0.023(7) 0.037(8) 0.029(7) 0.008(6) -0.006(6) 0.011(6)
C1 0.052(11) 0.030(8) 0.024(9) -0.008(7) 0.007(8) 0.011(8)
C2 0.047(11) 0.029(9) 0.037(10) -0.008(7) -0.008(8) 0.014(8)
C3 0.029(8) 0.039(9) 0.035(9) 0.004(8) 0.004(7) -0.007(7)
C4 0.034(9) 0.044(11) 0.036(10) 0.010(8) 0.008(8) -0.010(8)
C5 0.045(11) 0.045(11) 0.041(11) 0.001(9) -0.007(9) -0.013(9)
C6 0.017(7) 0.041(10) 0.057(12) 0.009(9) -0.011(7) -0.002(7)
C7 0.024(8) 0.040(10) 0.040(10) -0.002(8) -0.016(7) 0.002(7)
C8 0.036(10) 0.060(12) 0.044(11) 0.014(10) -0.003(9) -0.004(9)
C9 0.036(10) 0.050(11) 0.048(12) 0.005(10) 0.001(9) 0.014(9)
C10 0.039(9) 0.032(8) 0.027(9) 0.015(7) 0.011(7) 0.009(7)
C11 0.024(8) 0.034(9) 0.038(10) 0.003(8) 0.003(7) -0.014(7)
C12 0.017(7) 0.032(9) 0.039(10) 0.002(7) -0.016(7) -0.008(6)
C13 0.044(10) 0.035(9) 0.028(9) 0.001(7) 0.010(8) -0.012(8)
C14 0.018(7) 0.038(9) 0.035(9) 0.001(8) 0.009(7) 0.007(6)
C15 0.036(9) 0.012(7) 0.038(9) -0.005(6) -0.009(7) -0.006(6)
C16 0.051(10) 0.017(7) 0.028(9) -0.001(6) -0.003(8) 0.003(7)
C17 0.054(12) 0.037(10) 0.029(9) 0.004(8) 0.002(8) 0.004(9)
C18 0.030(8) 0.027(8) 0.026(8) -0.003(7) 0.006(6) 0.003(6)
C19 0.035(9) 0.052(11) 0.021(8) -0.009(8) -0.012(7) -0.004(8)
C20 0.029(9) 0.047(11) 0.054(12) 0.016(9) -0.007(8) 0.000(8)
C21 0.035(9) 0.043(10) 0.016(8) 0.011(7) -0.008(7) -0.011(7)
C22 0.032(9) 0.032(9) 0.036(10) 0.000(8) -0.001(7) -0.005(7)
C23 0.067(14) 0.048(12) 0.048(12) 0.017(10) 0.006(10) 0.019(10)
C24 0.041(9) 0.019(7) 0.026(8) 0.008(6) 0.009(7) 0.000(6)
C25 0.032(8) 0.023(8) 0.026(8) 0.002(6) 0.001(7) -0.003(6)
C26 0.030(9) 0.073(15) 0.043(11) -0.013(10) -0.004(8) -0.005(9)
C27 0.029(8) 0.036(9) 0.042(10) 0.002(8) -0.003(7) -0.006(7)
C28 0.067(13) 0.032(10) 0.034(10) -0.009(8) -0.010(9) -0.005(9)
C29 0.020(8) 0.032(9) 0.042(10) -0.002(7) -0.002(7) 0.012(6)
C30 0.011(7) 0.050(11) 0.041(10) -0.010(8) 0.002(7) 0.015(7)
C31 0.035(10) 0.073(14) 0.029(10) -0.007(9) -0.008(8) -0.010(9)
C32 0.028(9) 0.057(12) 0.052(12) 0.022(10) 0.003(8) -0.011(9)
C33 0.055(12) 0.038(10) 0.064(14) 0.005(10) 0.017(10) -0.016(10)
C34 0.038(10) 0.054(12) 0.045(11) 0.004(10) 0.002(8) 0.004(9)
C35 0.027(8) 0.052(11) 0.037(10) -0.011(9) 0.001(7) -0.015(8)
C36 0.036(9) 0.046(10) 0.029(9) -0.005(8) -0.003(7) -0.013(8)
C37 0.057(13) 0.048(12) 0.054(13) -0.001(10) 0.027(10) 0.011(10)

loop_
_atom_type_symbol
_atom_type_description
_atom_type_scat_dispersion_real
_atom_type_scat_dispersion_imag
_atom_type_scat_source
C C 0.0033 0.0016 'International Tables Vol C Tables 4.2.6.8 and 6.1.1.4'
Ir Ir -1.4442 7.9887 'International Tables Vol C Tables 4.2.6.8 and 6.1.1.4'
N N 0.0061 0.0033 'International Tables Vol C Tables 4.2.6.8 and 6.1.1.4'
O O 0.0106 0.0060 'International Tables Vol C Tables 4.2.6.8 and 6.1.1.4'
H H 0.0000 0.0000 'International Tables Vol C Tables 4.2.6.8 and 6.1.1.4'

loop_
_geom_angle_atom_site_label_1
_geom_angle_atom_site_label_2
_geom_angle_atom_site_label_3
_geom_angle
C1 Ir1 C19 99.4(7)
C1 Ir1 C14 79.0(6)
C19 Ir1 C14 96.7(7)
C1 Ir1 N3 175.8(6)
C19 Ir1 N3 79.8(6)
C14 Ir1 N3 105.2(6)
C1 Ir1 O2 87.1(6)
C19 Ir1 O2 163.4(6)
C14 Ir1 O2 99.6(6)
N3 Ir1 O2 92.6(5)
C1 Ir1 O1 95.8(5)
C19 Ir1 O1 104.5(6)
C14 Ir1 O1 158.8(5)
N3 Ir1 O1 80.5(5)
O2 Ir1 O1 59.4(4)
C1 Ir1 C22 91.7(6)
C19 Ir1 C22 134.3(6)
C14 Ir1 C22 129.0(6)
N3 Ir1 C22 86.0(5)
O2 Ir1 C22 29.4(4)
O1 Ir1 C22 30.0(4)
C22 O1 Ir1 90.3(10)
C22 O2 Ir1 91.4(10)
C1 N1 C3 125.7(15)
C1 N1 C2 120.3(14)
C3 N1 C2 114.0(13)
C1 N2 C11 122.1(14)
C1 N2 C13 112.1(14)
C11 N2 C13 125.8(13)
C21 N3 C30 121.4(13)
C21 N3 Ir1 110.6(11)
C30 N3 Ir1 126.6(10)
N1 C1 N2 117.2(16)
N1 C1 Ir1 127.1(13)
N2 C1 Ir1 115.5(12)
N1 C2 H2A 109.5
N1 C2 H2B 109.5
H2A C2 H2B 109.5
N1 C2 H2C 109.5
H2A C2 H2C 109.5
H2B C2 H2C 109.5
C4 C3 N1 124.2(16)
C4 C3 C12 120.7(15)
N1 C3 C12 115.1(14)
C3 C4 C5 119.3(17)
C3 C4 H4 120.4
C5 C4 H4 120.4
C6 C5 C4 121.0(17)
C6 C5 H5 119.5
C4 C5 H5 119.5
C5 C6 C7 120.3(15)
C5 C6 H6 119.8
C7 C6 H6 119.8
C8 C7 C6 123.0(15)
C8 C7 C12 118.1(16)
C6 C7 C12 118.8(15)
C9 C8 C7 121.0(17)
C9 C8 H8 119.5
C7 C8 H8 119.5
C8 C9 C10 122.2(18)
C8 C9 H9 118.9
C10 C9 H9 118.9
C9 C10 C11 118.8(17)
C9 C10 H10 120.6
C11 C10 H10 120.6
C10 C11 C12 120.0(15)
C10 C11 N2 124.2(15)
C12 C11 N2 115.7(15)
C11 C12 C3 120.9(14)
C11 C12 C7 119.6(15)
C3 C12 C7 119.4(15)
C14 C13 C18 124.0(15)
C14 C13 N2 113.9(15)
C18 C13 N2 121.4(15)
C13 C14 C15 116.4(14)
C13 C14 Ir1 113.4(12)
C15 C14 Ir1 129.9(11)
C16 C15 C14 119.1(14)
C16 C15 C36 119.6(15)
C14 C15 C36 121.2(15)
C15 C16 C17 122.4(15)
C15 C16 H16 118.8
C17 C16 H16 118.8
C18 C17 C16 119.0(16)
C18 C17 C37 122.4(17)
C16 C17 C37 118.5(16)
C17 C18 C13 118.6(16)
C17 C18 H18 120.7
C13 C18 H18 120.7
C20 C19 C24 120.4(17)
C20 C19 Ir1 112.5(13)
C24 C19 Ir1 127.0(12)
C19 C20 C21 117.4(17)
C19 C20 H20 121.3
C21 C20 H20 121.3
N3 C21 C20 119.0(16)
N3 C21 H21 120.5
C20 C21 H21 120.5
O2 C22 O1 118.8(15)
O2 C22 C23 123.5(16)
O1 C22 C23 117.6(16)
O2 C22 Ir1 59.1(9)
O1 C22 Ir1 59.7(8)
C23 C22 Ir1 175.9(13)
C22 C23 H23A 109.5
C22 C23 H23B 109.5
H23A C23 H23B 109.5
C22 C23 H23C 109.5
H23A C23 H23C 109.5
H23B C23 H23C 109.5
C25 C24 C29 117.1(14)
C25 C24 C19 120.6(14)
C29 C24 C19 122.2(15)
C26 C25 C24 118.9(15)
C26 C25 H25 120.6
C24 C25 H25 120.6
C25 C26 C27 122.5(18)
C25 C26 H26 118.7
C27 C26 H26 118.7
C28 C27 C26 118.5(16)
C28 C27 H27 120.7
C26 C27 H27 120.7
C29 C28 C27 120.7(17)
C29 C28 H28 119.6
C27 C28 H28 119.6
C28 C29 C24 121.9(16)
C28 C29 H29 119.0
C24 C29 H29 119.0
C31 C30 C35 119.7(17)
C31 C30 N3 125.0(16)
C35 C30 N3 115.2(13)
C32 C31 C30 121(2)
C32 C31 H31 119.4
C30 C31 H31 119.4
C31 C32 C33 118.5(18)
C31 C32 H32 120.7
C33 C32 H32 120.7
C32 C33 C34 121.0(18)
C32 C33 H33 119.5
C34 C33 H33 119.5
C35 C34 C33 120.5(19)
C35 C34 H34 119.7
C33 C34 H34 119.7
C34 C35 C30 118.4(16)
C34 C35 H35 120.8
C30 C35 H35 120.8
C15 C36 H36A 109.5
C15 C36 H36B 109.5
H36A C36 H36B 109.5
C15 C36 H36C 109.5
H36A C36 H36C 109.5
H36B C36 H36C 109.5
C17 C37 H37A 109.5
C17 C37 H37B 109.5
H37A C37 H37B 109.5
C17 C37 H37C 109.5
H37A C37 H37C 109.5
H37B C37 H37C 109.5

loop_
_geom_bond_atom_site_label_1
_geom_bond_atom_site_label_2
_geom_bond_distance
Ir1 C1 1.990(19)
Ir1 C19 2.005(19)
Ir1 C14 2.014(15)
Ir1 N3 2.142(13)
Ir1 O2 2.228(12)
Ir1 O1 2.240(10)
Ir1 C22 2.595(17)
O1 C22 1.297(19)
O2 C22 1.28(2)
N1 C1 1.33(2)
N1 C3 1.40(2)
N1 C2 1.52(2)
N2 C1 1.36(2)
N2 C11 1.43(2)
N2 C13 1.47(2)
N3 C21 1.29(2)
N3 C30 1.43(2)
C2 H2A 0.9800
C2 H2B 0.9800
C2 H2C 0.9800
C3 C4 1.40(2)
C3 C12 1.42(2)
C4 C5 1.43(2)
C4 H4 0.9500
C5 C6 1.40(3)
C5 H5 0.9500
C6 C7 1.43(2)
C6 H6 0.9500
C7 C8 1.40(3)
C7 C12 1.440(19)
C8 C9 1.36(3)
C8 H8 0.9500
C9 C10 1.40(2)
C9 H9 0.9500
C10 C11 1.40(2)
C10 H10 0.9500
C11 C12 1.41(2)
C13 C14 1.39(2)
C13 C18 1.42(2)
C14 C15 1.44(2)
C15 C16 1.40(2)
C15 C36 1.50(2)
C16 C17 1.41(2)
C16 H16 0.9500
C17 C18 1.38(2)
C17 C37 1.52(2)
C18 H18 0.9500
C19 C20 1.39(2)
C19 C24 1.48(2)
C20 C21 1.39(2)
C20 H20 0.9500
C21 H21 0.9500
C22 C23 1.49(2)
C23 H23A 0.9800
C23 H23B 0.9800
C23 H23C 0.9800
C24 C25 1.42(2)
C24 C29 1.45(2)
C25 C26 1.37(2)
C25 H25 0.9500
C26 C27 1.40(3)
C26 H26 0.9500
C27 C28 1.40(3)
C27 H27 0.9500
C28 C29 1.34(2)
C28 H28 0.9500
C29 H29 0.9500
C30 C31 1.39(2)
C30 C35 1.42(2)
C31 C32 1.37(3)
C31 H31 0.9500
C32 C33 1.39(3)
C32 H32 0.9500
C33 C34 1.39(3)
C33 H33 0.9500
C34 C35 1.38(2)
C34 H34 0.9500
C35 H35 0.9500
C36 H36A 0.9800
C36 H36B 0.9800
C36 H36C 0.9800
C37 H37A 0.9800
C37 H37B 0.9800
C37 H37C 0.9800

loop_
_geom_torsion_atom_site_label_1
_geom_torsion_atom_site_label_2
_geom_torsion_atom_site_label_3
_geom_torsion_atom_site_label_4
_geom_torsion
C1 Ir1 O1 C22 83.2(10)
C19 Ir1 O1 C22 -175.5(10)
C14 Ir1 O1 C22 8.8(19)
N3 Ir1 O1 C22 -98.7(9)
O2 Ir1 O1 C22 0.1(9)
C1 Ir1 O2 C22 -98.6(10)
C19 Ir1 O2 C22 15(2)
C14 Ir1 O2 C22 -176.9(10)
N3 Ir1 O2 C22 77.2(10)
O1 Ir1 O2 C22 -0.1(9)
C1 Ir1 N3 C21 -72(8)
C19 Ir1 N3 C21 7.3(12)
C14 Ir1 N3 C21 101.5(12)
O2 Ir1 N3 C21 -157.8(11)
O1 Ir1 N3 C21 -99.4(12)
C22 Ir1 N3 C21 -129.1(12)
C1 Ir1 N3 C30 94(8)
C19 Ir1 N3 C30 173.8(14)
C14 Ir1 N3 C30 -92.0(14)
O2 Ir1 N3 C30 8.7(13)
O1 Ir1 N3 C30 67.1(13)
C22 Ir1 N3 C30 37.4(13)
C3 N1 C1 N2 3(3)
C2 N1 C1 N2 -174.6(15)
C3 N1 C1 Ir1 -170.2(13)
C2 N1 C1 Ir1 12(2)
C11 N2 C1 N1 -18(2)
C13 N2 C1 N1 162.1(15)
C11 N2 C1 Ir1 156.0(12)
C13 N2 C1 Ir1 -23.6(18)
C19 Ir1 C1 N1 -67.8(16)
C14 Ir1 C1 N1 -162.8(17)
N3 Ir1 C1 N1 11(9)
O2 Ir1 C1 N1 96.8(16)
O1 Ir1 C1 N1 37.9(16)
C22 Ir1 C1 N1 67.7(16)
C19 Ir1 C1 N2 118.5(13)
C14 Ir1 C1 N2 23.4(13)
N3 Ir1 C1 N2 -163(7)
O2 Ir1 C1 N2 -76.9(13)
O1 Ir1 C1 N2 -135.8(13)
C22 Ir1 C1 N2 -106.0(13)
C1 N1 C3 C4 -172.7(16)
C2 N1 C3 C4 5(2)
C1 N1 C3 C12 9(2)
C2 N1 C3 C12 -173.4(14)
N1 C3 C4 C5 -173.2(16)
C12 C3 C4 C5 6(2)
C3 C4 C5 C6 0(3)
C4 C5 C6 C7 -2(3)
C5 C6 C7 C8 -179.3(18)
C5 C6 C7 C12 -1(3)
C6 C7 C8 C9 -177.5(18)
C12 C7 C8 C9 4(3)
C7 C8 C9 C10 -5(3)
C8 C9 C10 C11 0(3)
C9 C10 C11 C12 6(2)
C9 C10 C11 N2 -177.5(16)
C1 N2 C11 C10 -157.1(16)
C13 N2 C11 C10 22(2)
C1 N2 C11 C12 20(2)
C13 N2 C11 C12 -160.5(15)
C10 C11 C12 C3 170.3(15)
N2 C11 C12 C3 -7(2)
C10 C11 C12 C7 -6(2)
N2 C11 C12 C7 176.9(15)
C4 C3 C12 C11 175.0(15)
N1 C3 C12 C11 -6(2)
C4 C3 C12 C7 -9(2)
N1 C3 C12 C7 170.1(15)
C8 C7 C12 C11 1(3)
C6 C7 C12 C11 -177.2(16)
C8 C7 C12 C3 -175.4(16)
C6 C7 C12 C3 7(3)
C1 N2 C13 C14 8(2)
C11 N2 C13 C14 -171.9(15)
C1 N2 C13 C18 -162.7(16)
C11 N2 C13 C18 18(2)
C18 C13 C14 C15 -4(2)
N2 C13 C14 C15 -174.5(14)
C18 C13 C14 Ir1 -178.8(13)
N2 C13 C14 Ir1 11.1(18)
C1 Ir1 C14 C13 -18.2(13)
C19 Ir1 C14 C13 -116.5(13)
N3 Ir1 C14 C13 162.3(12)
O2 Ir1 C14 C13 66.9(13)
O1 Ir1 C14 C13 59(2)
C22 Ir1 C14 C13 65.0(15)
C1 Ir1 C14 C15 168.4(16)
C19 Ir1 C14 C15 70.0(16)
N3 Ir1 C14 C15 -11.2(16)
O2 Ir1 C14 C15 -106.5(15)
O1 Ir1 C14 C15 -114.1(17)
C22 Ir1 C14 C15 -108.5(15)
C13 C14 C15 C16 -1(2)
Ir1 C14 C15 C16 172.0(12)
C13 C14 C15 C36 174.8(15)
Ir1 C14 C15 C36 -12(2)
C14 C15 C16 C17 4(2)
C36 C15 C16 C17 -171.7(15)
C15 C16 C17 C18 -2(3)
C15 C16 C17 C37 177.0(15)
C16 C17 C18 C13 -4(2)
C37 C17 C18 C13 177.5(16)
C14 C13 C18 C17 7(3)
N2 C13 C18 C17 176.5(15)
C1 Ir1 C19 C20 169.9(13)
C14 Ir1 C19 C20 -110.2(14)
N3 Ir1 C19 C20 -6.0(13)
O2 Ir1 C19 C20 58(2)
O1 Ir1 C19 C20 71.3(14)
C22 Ir1 C19 C20 68.1(15)
C1 Ir1 C19 C24 -6.8(16)
C14 Ir1 C19 C24 73.1(15)
N3 Ir1 C19 C24 177.4(15)
O2 Ir1 C19 C24 -119(2)
O1 Ir1 C19 C24 -105.4(14)
C22 Ir1 C19 C24 -108.5(15)
C24 C19 C20 C21 -178.8(16)
Ir1 C19 C20 C21 4(2)
C30 N3 C21 C20 -174.6(16)
Ir1 N3 C21 C20 -7(2)
C19 C20 C21 N3 2(3)
Ir1 O2 C22 O1 0.1(15)
Ir1 O2 C22 C23 -176.3(16)
Ir1 O1 C22 O2 -0.1(15)
Ir1 O1 C22 C23 176.5(15)
C1 Ir1 C22 O2 81.1(10)
C19 Ir1 C22 O2 -174.0(9)
C14 Ir1 C22 O2 3.9(13)
N3 Ir1 C22 O2 -102.4(10)
O1 Ir1 C22 O2 179.8(15)
C1 Ir1 C22 O1 -98.8(9)
C19 Ir1 C22 O1 6.2(13)
C14 Ir1 C22 O1 -175.9(9)
N3 Ir1 C22 O1 77.7(9)
O2 Ir1 C22 O1 -179.8(15)
C1 Ir1 C22 C23 -148(19)
C19 Ir1 C22 C23 -43(19)
C14 Ir1 C22 C23 135(19)
N3 Ir1 C22 C23 29(19)
O2 Ir1 C22 C23 131(19)
O1 Ir1 C22 C23 -49(19)
C20 C19 C24 C25 131.1(18)
Ir1 C19 C24 C25 -52(2)
C20 C19 C24 C29 -49(2)
Ir1 C19 C24 C29 127.4(15)
C29 C24 C25 C26 4(2)
C19 C24 C25 C26 -175.8(16)
C24 C25 C26 C27 -3(3)
C25 C26 C27 C28 -3(3)
C26 C27 C28 C29 6(3)
C27 C28 C29 C24 -4(3)
C25 C24 C29 C28 -1(2)
C19 C24 C29 C28 179.1(16)
C21 N3 C30 C31 36(3)
Ir1 N3 C30 C31 -129.0(15)
C21 N3 C30 C35 -140.2(16)
Ir1 N3 C30 C35 55(2)
C35 C30 C31 C32 -7(3)
N3 C30 C31 C32 176.5(17)
C30 C31 C32 C33 8(3)
C31 C32 C33 C34 -4(3)
C32 C33 C34 C35 -2(3)
C33 C34 C35 C30 4(3)
C31 C30 C35 C34 1(3)
N3 C30 C35 C34 177.6(15)
